data_1547588
loop_
_publ_author_name
'Mwenda, Edward T.'
'Nguyen, Hien M.'

_publ_section_title
;
 Enantioselective Synthesis of 1,2-Diamines Containing Tertiary and
 Quaternary Centers through Rhodium-Catalyzed DYKAT of Racemic Allylic
 Trichloroacetimidates.
;
_journal_issue 18
_journal_name_full 'Organic letters'
_journal_page_first 4814
_journal_page_last 4817
_journal_paper_doi 10.1021/acs.orglett.7b02256
_journal_volume 19
_journal_year 2017
_chemical_absolute_configuration ad
_chemical_formula_sum 'C21 H26 N2 O3 S'
_chemical_formula_weight 386.50
_space_group_crystal_system monoclinic
_space_group_IT_number 4
_space_group_name_Hall 'P 2yb'
_space_group_name_H-M_alt 'P 1 21 1'
_symmetry_space_group_name_Hall 'P 2yb'
_symmetry_space_group_name_H-M 'P 1 21 1'
_atom_sites_solution_hydrogens geom
_audit_creation_method SHELXL-2014/7
_cell_angle_alpha 90
_cell_angle_beta 99.675(5)
_cell_angle_gamma 90
_cell_formula_units_Z 2
_cell_length_a 6.3983(6)
_cell_length_b 8.7684(9)
_cell_length_c 17.9628(18)
_cell_measurement_reflns_used 6133
_cell_measurement_temperature 190(2)
_cell_measurement_theta_max 25.6
_cell_measurement_theta_min 2.3
_cell_volume 993.43(17)
_computing_cell_refinement 'APEXII (Bruker-AXS,2015)'
_computing_data_collection 'APEXII (Bruker-AXS,2015)'
_computing_data_reduction 'APEXII (Bruker-AXS,2015)'
_computing_structure_refinement 'SHELXL-2014/7 (Sheldrick, 2014)'
_computing_structure_solution 'Shelxt, APEXII (Bruker-AXS,2015)'
_diffrn_ambient_temperature 190(2)
_diffrn_measured_fraction_theta_full 0.999
_diffrn_measured_fraction_theta_max 0.996
_diffrn_measurement_device_type 'Bruker Nonius KappaCCD-ApexII'
_diffrn_measurement_method 'CCD phi and omega scans'
_diffrn_radiation_type MoK\a
_diffrn_radiation_wavelength 0.71073
_diffrn_reflns_av_R_equivalents 0.0296
_diffrn_reflns_av_unetI/netI 0.0339
_diffrn_reflns_Laue_measured_fraction_full 0.999
_diffrn_reflns_Laue_measured_fraction_max 0.996
_diffrn_reflns_limit_h_max 8
_diffrn_reflns_limit_h_min -7
_diffrn_reflns_limit_k_max 11
_diffrn_reflns_limit_k_min -11
_diffrn_reflns_limit_l_max 24
_diffrn_reflns_limit_l_min -24
_diffrn_reflns_number 15946
_diffrn_reflns_point_group_measured_fraction_full 0.999
_diffrn_reflns_point_group_measured_fraction_max 0.994
_diffrn_reflns_theta_full 25.242
_diffrn_reflns_theta_max 28.995
_diffrn_reflns_theta_min 2.592
_exptl_absorpt_coefficient_mu 0.187
_exptl_absorpt_correction_type multi-scans
_exptl_absorpt_process_details 'SADABS APEXII (Bruker-AXS, 2015)'
_exptl_crystal_colour colorless
_exptl_crystal_density_diffrn 1.292
_exptl_crystal_description plate
_exptl_crystal_F_000 412
_exptl_crystal_size_max 0.390
_exptl_crystal_size_mid 0.220
_exptl_crystal_size_min 0.080
_refine_diff_density_max 0.186
_refine_diff_density_min -0.204
_refine_diff_density_rms 0.034
_refine_ls_abs_structure_details
;
 Flack x determined using 1832 quotients [(I+)-(I-)]/[(I+)+(I-)]
 (Parsons, Flack and Wagner, Acta Cryst. B69 (2013) 249-259).

 The conformation of the N1 to C5 ring is disordered and associated 
 with disorder in the C7-C8 double bond. The relative occupancy
 refined to 0.731(8) for part1 and 0.269(8) for part2 (the 
 primed labels). The N1, C2, C3, C4, C5 ring is a C3 envelope
 and the N1, C2', C3', C4', C5' ring is a C4' envelope. Associated
 with change in the 5-member ring conformation is an ~145 degree
 rotation about the C6-(double bond centroid) direction.
 
 The anisotropic displacement parameters for partial atoms in close
 proximity ( <0.3A) were constrained to be the same (C2' C2'; C5,C5', 
 C6, C6'). The anisotropic displacement parameters for N1 > N9 
 (this includes both disordered parts) were restrained with the
 rigid bond restraint. The bond distances of the two disordered
 parts were restrained to be the same (e.g. N1-C2 = N1-C2';
 C2-C3 = C2'-C3', etc.)


;
_refine_ls_abs_structure_Flack 0.02(2)
_refine_ls_extinction_method none
_refine_ls_goodness_of_fit_ref 1.021
_refine_ls_hydrogen_treatment constr
_refine_ls_matrix_type full
_refine_ls_number_parameters 293
_refine_ls_number_reflns 5261
_refine_ls_number_restraints 130
_refine_ls_restrained_S_all 1.015
_refine_ls_R_factor_all 0.0454
_refine_ls_R_factor_gt 0.0355
_refine_ls_shift/su_max 0.001
_refine_ls_shift/su_mean 0.000
_refine_ls_structure_factor_coef Fsqd
_refine_ls_weighting_details 'w=1/[\s^2^(Fo^2^)+(0.0478P)^2^+0.0504P] where P=(Fo^2^+2Fc^2^)/3'
_refine_ls_weighting_scheme calc
_refine_ls_wR_factor_gt 0.0818
_refine_ls_wR_factor_ref 0.0871
_reflns_Friedel_coverage 0.879
_reflns_Friedel_fraction_full 1.000
_reflns_Friedel_fraction_max 0.992
_reflns_number_gt 4552
_reflns_number_total 5261
_reflns_threshold_expression 'I > 2\s(I)'
_cod_data_source_file ol7b02256_si_002.cif
_cod_data_source_block ngu171
_cod_database_code 1547588
_shelx_shelxl_version_number 2014/7
_shelx_space_group_comment
;
The symmetry employed for this shelxl refinement is uniquely defined
by the following loop, which should always be used as a source of
symmetry information in preference to the above space-group names.
They are only intended as comments.
;
_shelx_estimated_absorpt_t_min 0.931
_shelx_estimated_absorpt_t_max 0.985

loop_
_space_group_symop_operation_xyz
'x, y, z'
'-x, y+1/2, -z'

loop_
_atom_site_label
_atom_site_type_symbol
_atom_site_fract_x
_atom_site_fract_y
_atom_site_fract_z
_atom_site_U_iso_or_equiv
_atom_site_adp_type
_atom_site_occupancy
_atom_site_site_symmetry_order
_atom_site_calc_flag
_atom_site_refinement_flags_posn
_atom_site_refinement_flags_adp
_atom_site_refinement_flags_occupancy
_atom_site_disorder_assembly
_atom_site_disorder_group
S1 S 0.56888(8) 0.41035(7) 0.82833(3) 0.03483(14) Uani 1 1 d . . . . .
O2 O 0.6244(3) 0.3474(2) 0.76053(10) 0.0423(4) Uani 1 1 d . . . . .
O1 O 0.7305(3) 0.4378(2) 0.89226(10) 0.0504(5) Uani 1 1 d . . . . .
N1 N 0.4564(3) 0.5744(2) 0.80494(11) 0.0360(4) Uani 1 1 d D U . . .
C2 C 0.3793(14) 0.661(2) 0.8660(5) 0.0470(14) Uani 0.731(8) 1 d D U P A 1
H2A H 0.4359 0.7664 0.8693 0.056 Uiso 0.731(8) 1 calc R U P A 1
H2B H 0.4207 0.6101 0.9154 0.056 Uiso 0.731(8) 1 calc R U P A 1
C3 C 0.1383(10) 0.6609(7) 0.8418(3) 0.0515(13) Uani 0.731(8) 1 d D U P A 1
H3A H 0.0753 0.5626 0.8538 0.062 Uiso 0.731(8) 1 calc R U P A 1
H3B H 0.0710 0.7450 0.8659 0.062 Uiso 0.731(8) 1 calc R U P A 1
C4 C 0.1182(8) 0.6842(7) 0.7577(3) 0.0486(13) Uani 0.731(8) 1 d D U P A 1
H4A H 0.1235 0.7943 0.7458 0.058 Uiso 0.731(8) 1 calc R U P A 1
H4B H -0.0179 0.6422 0.7313 0.058 Uiso 0.731(8) 1 calc R U P A 1
C5 C 0.3063(9) 0.5997(8) 0.7327(3) 0.0332(13) Uani 0.731(8) 1 d D U P A 1
H5 H 0.2566 0.4989 0.7105 0.040 Uiso 0.731(8) 1 calc R U P A 1
C2' C 0.358(4) 0.652(6) 0.8638(14) 0.0470(14) Uani 0.269(8) 1 d D U P A 2
H2'1 H 0.4475 0.7378 0.8867 0.056 Uiso 0.269(8) 1 calc R U P A 2
H2'2 H 0.3355 0.5803 0.9042 0.056 Uiso 0.269(8) 1 calc R U P A 2
C3' C 0.146(3) 0.711(2) 0.8215(9) 0.064(5) Uani 0.269(8) 1 d D U P A 2
H3A' H 0.0342 0.7000 0.8533 0.076 Uiso 0.269(8) 1 calc R U P A 2
H3B' H 0.1574 0.8208 0.8092 0.076 Uiso 0.269(8) 1 calc R U P A 2
C4' C 0.089(2) 0.6193(18) 0.7498(7) 0.044(3) Uani 0.269(8) 1 d D U P A 2
H4A' H 0.0102 0.6824 0.7086 0.053 Uiso 0.269(8) 1 calc R U P A 2
H4B' H 0.0007 0.5299 0.7580 0.053 Uiso 0.269(8) 1 calc R U P A 2
C5' C 0.305(2) 0.569(3) 0.7310(8) 0.0332(13) Uani 0.269(8) 1 d D U P A 2
H5' H 0.2953 0.4624 0.7106 0.040 Uiso 0.269(8) 1 calc R U P A 2
C6 C 0.4074(15) 0.6912(6) 0.6745(8) 0.0367(7) Uani 0.731(8) 1 d D U P A 1
H6 H 0.2955 0.7253 0.6320 0.044 Uiso 0.731(8) 1 calc R U P A 1
C7 C 0.5279(7) 0.8286(5) 0.7121(2) 0.0352(9) Uani 0.731(8) 1 d D U P A 1
H7 H 0.6456 0.8106 0.7509 0.042 Uiso 0.731(8) 1 calc R U P A 1
C8 C 0.4785(8) 0.9687(5) 0.6938(3) 0.0522(12) Uani 0.731(8) 1 d D U P A 1
H8B H 0.3616 0.9900 0.6552 0.063 Uiso 0.731(8) 1 calc R U P A 1
H8A H 0.5592 1.0499 0.7192 0.063 Uiso 0.731(8) 1 calc R U P A 1
C6' C 0.396(4) 0.6765(17) 0.676(2) 0.0367(7) Uani 0.269(8) 1 d D U P A 2
H6' H 0.2794 0.6726 0.6319 0.044 Uiso 0.269(8) 1 calc R U P A 2
C7' C 0.3943(17) 0.8459(11) 0.6949(6) 0.040(2) Uani 0.269(8) 1 d D U P A 2
H7' H 0.2637 0.8997 0.6885 0.048 Uiso 0.269(8) 1 calc R U P A 2
C8' C 0.5682(17) 0.9162(19) 0.7192(8) 0.059(3) Uani 0.269(8) 1 d D U P A 2
H8B' H 0.6990 0.8627 0.7257 0.071 Uiso 0.269(8) 1 calc R U P A 2
H8A' H 0.5661 1.0219 0.7307 0.071 Uiso 0.269(8) 1 calc R U P A 2
N9 N 0.5588(3) 0.5958(3) 0.64643(12) 0.0462(5) Uani 1 1 d D U . . .
H9 H 0.5955 0.5097 0.6702 0.055 Uiso 1 1 calc R U . A 1
C10 C 0.6508(3) 0.6314(3) 0.58391(12) 0.0336(5) Uani 1 1 d . . . . .
C11 C 0.8195(4) 0.5440(3) 0.56890(15) 0.0417(5) Uani 1 1 d . . . . .
H11 H 0.8731 0.4651 0.6031 0.050 Uiso 1 1 calc R U . . .
C12 C 0.9122(4) 0.5681(3) 0.50570(15) 0.0420(5) Uani 1 1 d . . . . .
H12 H 1.0268 0.5058 0.4966 0.050 Uiso 1 1 calc R U . . .
C13 C 0.8374(3) 0.6830(3) 0.45585(12) 0.0349(5) Uani 1 1 d . . . . .
C14 C 0.6699(3) 0.7727(3) 0.46966(13) 0.0382(5) Uani 1 1 d . . . . .
H14 H 0.6176 0.8517 0.4353 0.046 Uiso 1 1 calc R U . . .
C15 C 0.5782(3) 0.7480(3) 0.53300(13) 0.0369(5) Uani 1 1 d . . . . .
H15 H 0.4644 0.8111 0.5421 0.044 Uiso 1 1 calc R U . . .
O13 O 0.9178(3) 0.7154(2) 0.39067(9) 0.0462(4) Uani 1 1 d . . . . .
C16 C 1.1029(4) 0.6347(4) 0.37955(16) 0.0538(7) Uani 1 1 d . . . . .
H16A H 1.1514 0.6731 0.3341 0.081 Uiso 1 1 calc R U . . .
H16B H 1.0702 0.5258 0.3735 0.081 Uiso 1 1 calc R U . . .
H16C H 1.2148 0.6497 0.4234 0.081 Uiso 1 1 calc R U . . .
C17 C 0.3788(4) 0.2903(3) 0.85849(13) 0.0347(5) Uani 1 1 d . . . . .
C18 C 0.3738(4) 0.2756(3) 0.93513(13) 0.0438(6) Uani 1 1 d . . . . .
H18 H 0.4771 0.3251 0.9713 0.053 Uiso 1 1 calc R U . . .
C19 C 0.2171(4) 0.1881(3) 0.95821(14) 0.0475(6) Uani 1 1 d . . . . .
H19 H 0.2149 0.1772 1.0107 0.057 Uiso 1 1 calc R U . . .
C20 C 0.0636(4) 0.1162(3) 0.90713(15) 0.0444(6) Uani 1 1 d . . . . .
C21 C 0.0729(4) 0.1304(3) 0.83049(15) 0.0454(6) Uani 1 1 d . . . . .
H21 H -0.0299 0.0800 0.7945 0.054 Uiso 1 1 calc R U . . .
C22 C 0.2291(4) 0.2166(3) 0.80571(14) 0.0396(5) Uani 1 1 d . . . . .
H22 H 0.2338 0.2252 0.7533 0.048 Uiso 1 1 calc R U . . .
C23 C -0.1124(5) 0.0262(4) 0.9331(2) 0.0656(9) Uani 1 1 d . . . . .
H23A H -0.0514 -0.0472 0.9719 0.098 Uiso 1 1 calc R U . . .
H23B H -0.1931 -0.0286 0.8901 0.098 Uiso 1 1 calc R U . . .
H23C H -0.2069 0.0959 0.9542 0.098 Uiso 1 1 calc R U . . .

loop_
_atom_site_aniso_label
_atom_site_aniso_U_11
_atom_site_aniso_U_22
_atom_site_aniso_U_33
_atom_site_aniso_U_23
_atom_site_aniso_U_13
_atom_site_aniso_U_12
S1 0.0344(2) 0.0381(3) 0.0327(3) 0.0006(3) 0.00781(19) 0.0033(2)
O2 0.0464(9) 0.0424(9) 0.0420(9) 0.0008(7) 0.0189(7) 0.0068(7)
O1 0.0408(8) 0.0608(13) 0.0462(10) 0.0009(9) -0.0021(7) 0.0017(8)
N1 0.0387(9) 0.0362(10) 0.0339(9) -0.0002(8) 0.0086(8) 0.0025(8)
C2 0.059(3) 0.042(3) 0.0439(14) -0.0072(12) 0.0174(14) 0.003(3)
C3 0.053(2) 0.057(3) 0.051(3) 0.001(2) 0.029(2) 0.010(2)
C4 0.0327(19) 0.055(3) 0.061(3) 0.000(3) 0.0142(17) 0.008(2)
C5 0.0321(10) 0.032(4) 0.0367(12) 0.0020(14) 0.0083(9) 0.0023(14)
C2' 0.059(3) 0.042(3) 0.0439(14) -0.0072(12) 0.0174(14) 0.003(3)
C3' 0.072(7) 0.075(10) 0.049(7) 0.002(6) 0.027(6) 0.021(7)
C4' 0.045(5) 0.048(8) 0.042(5) 0.000(5) 0.016(4) 0.006(5)
C5' 0.0321(10) 0.032(4) 0.0367(12) 0.0020(14) 0.0083(9) 0.0023(14)
C6 0.0444(15) 0.0329(15) 0.0347(13) 0.0035(16) 0.0125(11) 0.0047(12)
C7 0.035(2) 0.035(2) 0.0374(18) -0.0011(14) 0.0128(15) 0.0023(16)
C8 0.060(3) 0.036(2) 0.065(3) 0.0003(19) 0.023(2) 0.004(2)
C6' 0.0444(15) 0.0329(15) 0.0347(13) 0.0035(16) 0.0125(11) 0.0047(12)
C7' 0.039(5) 0.036(4) 0.048(5) 0.009(4) 0.017(4) 0.011(4)
C8' 0.052(6) 0.031(6) 0.095(9) 0.006(7) 0.013(5) 0.008(5)
N9 0.0535(11) 0.0455(12) 0.0447(11) 0.0144(9) 0.0233(10) 0.0134(9)
C10 0.0368(10) 0.0340(11) 0.0304(11) -0.0007(9) 0.0068(9) -0.0031(9)
C11 0.0470(12) 0.0373(12) 0.0411(12) 0.0051(10) 0.0087(10) 0.0076(10)
C12 0.0416(12) 0.0425(14) 0.0436(13) -0.0036(11) 0.0120(10) 0.0058(10)
C13 0.0347(10) 0.0402(12) 0.0301(11) -0.0042(10) 0.0068(9) -0.0053(9)
C14 0.0388(11) 0.0429(13) 0.0321(11) 0.0049(10) 0.0032(9) 0.0002(10)
C15 0.0344(11) 0.0402(12) 0.0364(12) 0.0004(10) 0.0067(9) 0.0047(10)
O13 0.0454(9) 0.0581(11) 0.0382(9) 0.0015(8) 0.0158(7) -0.0028(8)
C16 0.0438(13) 0.0723(19) 0.0490(15) -0.0101(14) 0.0189(12) -0.0046(13)
C17 0.0398(11) 0.0337(12) 0.0320(11) 0.0030(9) 0.0101(9) 0.0065(9)
C18 0.0537(14) 0.0464(14) 0.0315(12) 0.0042(11) 0.0075(10) 0.0050(11)
C19 0.0642(16) 0.0479(14) 0.0345(12) 0.0100(11) 0.0204(12) 0.0101(13)
C20 0.0503(13) 0.0370(13) 0.0511(15) 0.0098(11) 0.0233(12) 0.0103(11)
C21 0.0499(15) 0.0408(14) 0.0459(15) 0.0013(11) 0.0095(12) -0.0036(11)
C22 0.0506(13) 0.0376(13) 0.0324(11) 0.0007(10) 0.0119(10) -0.0010(10)
C23 0.0664(18) 0.0605(19) 0.079(2) 0.0168(17) 0.0384(17) 0.0015(15)

loop_
_atom_type_symbol
_atom_type_description
_atom_type_scat_dispersion_real
_atom_type_scat_dispersion_imag
_atom_type_scat_source
C C 0.0033 0.0016 'International Tables Vol C Tables 4.2.6.8 and 6.1.1.4'
H H 0.0000 0.0000 'International Tables Vol C Tables 4.2.6.8 and 6.1.1.4'
N N 0.0061 0.0033 'International Tables Vol C Tables 4.2.6.8 and 6.1.1.4'
O O 0.0106 0.0060 'International Tables Vol C Tables 4.2.6.8 and 6.1.1.4'
S S 0.1246 0.1234 'International Tables Vol C Tables 4.2.6.8 and 6.1.1.4'

loop_
_geom_angle_atom_site_label_1
_geom_angle_atom_site_label_2
_geom_angle_atom_site_label_3
_geom_angle
O1 S1 O2 119.81(10)
O1 S1 N1 106.65(12)
O2 S1 N1 106.38(10)
O1 S1 C17 107.28(11)
O2 S1 C17 108.26(11)
N1 S1 C17 107.98(10)
C2 N1 C5 108.6(5)
C2' N1 C5' 110.8(11)
C2 N1 S1 116.6(7)
C2' N1 S1 116(2)
C5 N1 S1 123.1(3)
C5' N1 S1 112.9(10)
N1 C2 C3 103.5(6)
N1 C2 H2A 111.1
C3 C2 H2A 111.1
N1 C2 H2B 111.1
C3 C2 H2B 111.1
H2A C2 H2B 109.0
C4 C3 C2 101.3(7)
C4 C3 H3A 111.5
C2 C3 H3A 111.5
C4 C3 H3B 111.5
C2 C3 H3B 111.5
H3A C3 H3B 109.3
C3 C4 C5 106.6(4)
C3 C4 H4A 110.4
C5 C4 H4A 110.4
C3 C4 H4B 110.4
C5 C4 H4B 110.4
H4A C4 H4B 108.6
N1 C5 C4 103.8(4)
N1 C5 C6 112.6(8)
C4 C5 C6 112.5(4)
N1 C5 H5 109.3
C4 C5 H5 109.3
C6 C5 H5 109.3
N1 C2' C3' 104.4(14)
N1 C2' H2'1 110.9
C3' C2' H2'1 110.9
N1 C2' H2'2 110.9
C3' C2' H2'2 110.9
H2'1 C2' H2'2 108.9
C4' C3' C2' 108.1(15)
C4' C3' H3A' 110.1
C2' C3' H3A' 110.1
C4' C3' H3B' 110.1
C2' C3' H3B' 110.1
H3A' C3' H3B' 108.4
C3' C4' C5' 104.0(13)
C3' C4' H4A' 111.0
C5' C4' H4A' 111.0
C3' C4' H4B' 111.0
C5' C4' H4B' 111.0
H4A' C4' H4B' 109.0
N1 C5' C4' 105.4(11)
N1 C5' C6' 106(2)
C4' C5' C6' 114.3(14)
N1 C5' H5' 110.2
C4' C5' H5' 110.2
C6' C5' H5' 110.2
N9 C6 C7 107.2(5)
N9 C6 C5 108.6(5)
C7 C6 C5 110.4(8)
N9 C6 H6 110.2
C7 C6 H6 110.2
C5 C6 H6 110.2
C8 C7 C6 123.6(6)
C8 C7 H7 118.2
C6 C7 H7 118.2
C7 C8 H8B 120.0
C7 C8 H8A 120.0
H8B C8 H8A 120.0
N9 C6' C7' 126.6(12)
N9 C6' C5' 108.2(14)
C7' C6' C5' 116.1(18)
N9 C6' H6' 100.1
C7' C6' H6' 100.1
C5' C6' H6' 100.1
C8' C7' C6' 120.3(17)
C8' C7' H7' 119.8
C6' C7' H7' 119.8
C7' C8' H8B' 120.0
C7' C8' H8A' 120.0
H8B' C8' H8A' 120.0
C10 N9 C6 123.8(5)
C10 N9 C6' 128.7(13)
C10 N9 H9 118.1
C6 N9 H9 118.1
C11 C10 N9 118.9(2)
C11 C10 C15 117.4(2)
N9 C10 C15 123.7(2)
C12 C11 C10 122.0(2)
C12 C11 H11 119.0
C10 C11 H11 119.0
C13 C12 C11 119.7(2)
C13 C12 H12 120.2
C11 C12 H12 120.2
C12 C13 C14 119.5(2)
C12 C13 O13 124.1(2)
C14 C13 O13 116.3(2)
C15 C14 C13 120.5(2)
C15 C14 H14 119.8
C13 C14 H14 119.8
C14 C15 C10 120.9(2)
C14 C15 H15 119.6
C10 C15 H15 119.6
C13 O13 C16 116.9(2)
O13 C16 H16A 109.5
O13 C16 H16B 109.5
H16A C16 H16B 109.5
O13 C16 H16C 109.5
H16A C16 H16C 109.5
H16B C16 H16C 109.5
C18 C17 C22 120.4(2)
C18 C17 S1 119.50(19)
C22 C17 S1 120.05(18)
C19 C18 C17 119.2(3)
C19 C18 H18 120.4
C17 C18 H18 120.4
C20 C19 C18 121.8(2)
C20 C19 H19 119.1
C18 C19 H19 119.1
C19 C20 C21 118.2(2)
C19 C20 C23 121.2(3)
C21 C20 C23 120.6(3)
C22 C21 C20 121.3(3)
C22 C21 H21 119.4
C20 C21 H21 119.4
C21 C22 C17 119.1(2)
C21 C22 H22 120.4
C17 C22 H22 120.4
C20 C23 H23A 109.5
C20 C23 H23B 109.5
H23A C23 H23B 109.5
C20 C23 H23C 109.5
H23A C23 H23C 109.5
H23B C23 H23C 109.5

loop_
_geom_bond_atom_site_label_1
_geom_bond_atom_site_label_2
_geom_bond_distance
S1 O1 1.4307(17)
S1 O2 1.4353(18)
S1 N1 1.631(2)
S1 C17 1.761(2)
N1 C2 1.485(5)
N1 C2' 1.488(11)
N1 C5 1.495(5)
N1 C5' 1.507(11)
C2 C3 1.530(8)
C2 H2A 0.9900
C2 H2B 0.9900
C3 C4 1.508(6)
C3 H3A 0.9900
C3 H3B 0.9900
C4 C5 1.543(5)
C4 H4A 0.9900
C4 H4B 0.9900
C5 C6 1.544(5)
C5 H5 1.0000
C2' C3' 1.529(14)
C2' H2'1 0.9900
C2' H2'2 0.9900
C3' C4' 1.513(12)
C3' H3A' 0.9900
C3' H3B' 0.9900
C4' C5' 1.545(11)
C4' H4A' 0.9900
C4' H4B' 0.9900
C5' C6' 1.546(11)
C5' H5' 1.0000
C6 N9 1.434(5)
C6 C7 1.526(8)
C6 H6 1.0000
C7 C8 1.296(6)
C7 H7 0.9500
C8 H8B 0.9500
C8 H8A 0.9500
C6' N9 1.434(11)
C6' C7' 1.523(11)
C6' H6' 1.0000
C7' C8' 1.282(11)
C7' H7' 0.9500
C8' H8B' 0.9500
C8' H8A' 0.9500
N9 C10 1.389(3)
N9 H9 0.8800
C10 C11 1.387(3)
C10 C15 1.398(3)
C11 C12 1.382(3)
C11 H11 0.9500
C12 C13 1.379(4)
C12 H12 0.9500
C13 C14 1.385(3)
C13 O13 1.385(3)
C14 C15 1.382(3)
C14 H14 0.9500
C15 H15 0.9500
O13 C16 1.422(3)
C16 H16A 0.9800
C16 H16B 0.9800
C16 H16C 0.9800
C17 C18 1.388(3)
C17 C22 1.389(4)
C18 C19 1.380(4)
C18 H18 0.9500
C19 C20 1.379(4)
C19 H19 0.9500
C20 C21 1.394(4)
C20 C23 1.512(4)
C21 C22 1.385(4)
C21 H21 0.9500
C22 H22 0.9500
C23 H23A 0.9800
C23 H23B 0.9800
C23 H23C 0.9800

loop_
_geom_hbond_atom_site_label_D
_geom_hbond_atom_site_label_H
_geom_hbond_atom_site_label_A
_geom_hbond_distance_DH
_geom_hbond_distance_HA
_geom_hbond_distance_DA
_geom_hbond_angle_DHA
N9 H9 O2 0.88 2.14 2.972(3) 156.9

loop_
_geom_torsion_atom_site_label_1
_geom_torsion_atom_site_label_2
_geom_torsion_atom_site_label_3
_geom_torsion_atom_site_label_4
_geom_torsion
O1 S1 N1 C2 -52.4(7)
O2 S1 N1 C2 178.6(7)
C17 S1 N1 C2 62.6(7)
O1 S1 N1 C2' -59.2(19)
O2 S1 N1 C2' 171.8(19)
C17 S1 N1 C2' 55.8(19)
O1 S1 N1 C5 168.7(4)
O2 S1 N1 C5 39.7(4)
C17 S1 N1 C5 -76.3(4)
O1 S1 N1 C5' 171.1(9)
O2 S1 N1 C5' 42.1(9)
C17 S1 N1 C5' -73.9(9)
C5 N1 C2 C3 30.9(14)
S1 N1 C2 C3 -113.5(8)
N1 C2 C3 C4 -39.8(13)
C2 C3 C4 C5 34.8(9)
C2 N1 C5 C4 -9.1(10)
S1 N1 C5 C4 132.6(3)
C2 N1 C5 C6 112.9(9)
S1 N1 C5 C6 -105.4(4)
C3 C4 C5 N1 -16.7(6)
C3 C4 C5 C6 -138.7(7)
C5' N1 C2' C3' -6(4)
S1 N1 C2' C3' -137(2)
N1 C2' C3' C4' 21(4)
C2' C3' C4' C5' -28(3)
C2' N1 C5' C4' -11(3)
S1 N1 C5' C4' 121.7(13)
C2' N1 C5' C6' 111(3)
S1 N1 C5' C6' -116.5(11)
C3' C4' C5' N1 23(2)
C3' C4' C5' C6' -93(2)
N1 C5 C6 N9 71.5(9)
C4 C5 C6 N9 -171.7(6)
N1 C5 C6 C7 -45.8(6)
C4 C5 C6 C7 71.1(9)
N9 C6 C7 C8 124.5(7)
C5 C6 C7 C8 -117.3(7)
N1 C5' C6' N9 81(2)
C4' C5' C6' N9 -162.9(15)
N1 C5' C6' C7' -68(2)
C4' C5' C6' C7' 48(3)
N9 C6' C7' C8' -34(4)
C5' C6' C7' C8' 109.2(19)
C7 C6 N9 C10 -72.7(10)
C5 C6 N9 C10 168.0(5)
C7' C6' N9 C10 -51(4)
C5' C6' N9 C10 164.0(13)
C6 N9 C10 C11 169.7(6)
C6' N9 C10 C11 174.4(15)
C6 N9 C10 C15 -12.7(6)
C6' N9 C10 C15 -8.0(16)
N9 C10 C11 C12 176.8(2)
C15 C10 C11 C12 -1.0(4)
C10 C11 C12 C13 0.6(4)
C11 C12 C13 C14 -0.2(4)
C11 C12 C13 O13 -179.4(2)
C12 C13 C14 C15 0.2(3)
O13 C13 C14 C15 179.5(2)
C13 C14 C15 C10 -0.7(3)
C11 C10 C15 C14 1.0(3)
N9 C10 C15 C14 -176.6(2)
C12 C13 O13 C16 -6.9(3)
C14 C13 O13 C16 173.9(2)
O1 S1 C17 C18 17.5(2)
O2 S1 C17 C18 148.10(19)
N1 S1 C17 C18 -97.1(2)
O1 S1 C17 C22 -165.49(19)
O2 S1 C17 C22 -34.9(2)
N1 S1 C17 C22 79.9(2)
C22 C17 C18 C19 -0.6(4)
S1 C17 C18 C19 176.4(2)
C17 C18 C19 C20 -0.7(4)
C18 C19 C20 C21 1.6(4)
C18 C19 C20 C23 -177.4(3)
C19 C20 C21 C22 -1.2(4)
C23 C20 C21 C22 177.9(3)
C20 C21 C22 C17 -0.1(4)
C18 C17 C22 C21 1.0(4)
S1 C17 C22 C21 -176.0(2)
